data_7155527
loop_
_publ_author_name
'Kuznetsov, Nikolai Yu'
'Tikhov, Rabdan M.'
'Godovikov, Ivan A.'
'Medvedev, Michael G.'
'Lyssenko, Konstantin A.'
'Burtseva, Elena I.'
'Kirillova, Elena S.'
'Bubnov, Yuri N.'

_publ_section_title
;
 Stereoselective synthesis of novel adamantane derivatives with high
 potency against rimantadine-resistant influenza A virus strains.
;
_journal_issue 15
_journal_name_full 'Organic &amp; biomolecular chemistry'
_journal_page_first 3152
_journal_page_last 3157
_journal_paper_doi 10.1039/c7ob00331e
_journal_volume 15
_journal_year 2017
_chemical_absolute_configuration unk
_chemical_formula_moiety 'C15 H21 N O2'
_chemical_formula_sum 'C15 H21 N O2'
_chemical_formula_weight 247.33
_space_group_crystal_system monoclinic
_space_group_IT_number 4
_space_group_name_Hall 'P 2yb'
_space_group_name_H-M_alt 'P 1 21 1'
_symmetry_space_group_name_Hall 'P 2yb'
_symmetry_space_group_name_H-M 'P 1 21 1'
_atom_sites_solution_hydrogens mixed
_audit_creation_method SHELXL-2014/6
_audit_update_record
;
2016-11-14 deposited with the CCDC.
2017-03-09 downloaded from the CCDC.
;
_cell_angle_alpha 90
_cell_angle_beta 101.21(3)
_cell_angle_gamma 90
_cell_formula_units_Z 4
_cell_length_a 10.433(2)
_cell_length_b 11.252(2)
_cell_length_c 11.150(2)
_cell_measurement_reflns_used 956
_cell_measurement_temperature 120(2)
_cell_measurement_theta_max 25
_cell_measurement_theta_min 3
_cell_volume 1283.9(4)
_computing_cell_refinement 'Bruker SAINT'
_computing_data_collection 'Bruker APEX II'
_computing_data_reduction 'Bruker SAINT'
_computing_molecular_graphics 'Bruker SHELXTL'
_computing_publication_material 'Bruker SHELXTL'
_computing_structure_refinement 'SHELXL-97 (Sheldrick, 1997)'
_computing_structure_solution 'SHELXS-97 (Sheldrick, 1997)'
_diffrn_ambient_temperature 120(2)
_diffrn_measured_fraction_theta_full 1.000
_diffrn_measured_fraction_theta_max 0.998
_diffrn_measurement_device_type 'Bruker APEX II CCD area detector''
_diffrn_measurement_method 'omega scans'
_diffrn_radiation_type MoK\a
_diffrn_radiation_wavelength 0.71073
_diffrn_reflns_av_R_equivalents 0.0401
_diffrn_reflns_av_unetI/netI 0.0598
_diffrn_reflns_Laue_measured_fraction_full 1.000
_diffrn_reflns_Laue_measured_fraction_max 0.998
_diffrn_reflns_limit_h_max 14
_diffrn_reflns_limit_h_min -14
_diffrn_reflns_limit_k_max 15
_diffrn_reflns_limit_k_min -15
_diffrn_reflns_limit_l_max 15
_diffrn_reflns_limit_l_min -15
_diffrn_reflns_number 16376
_diffrn_reflns_point_group_measured_fraction_full 1.000
_diffrn_reflns_point_group_measured_fraction_max 0.993
_diffrn_reflns_theta_full 25.242
_diffrn_reflns_theta_max 29.655
_diffrn_reflns_theta_min 1.862
_exptl_absorpt_coefficient_mu 0.084
_exptl_absorpt_correction_type multi-scan
_exptl_absorpt_process_details SADABS
_exptl_crystal_colour colorless
_exptl_crystal_density_diffrn 1.279
_exptl_crystal_description prism
_exptl_crystal_F_000 536
_exptl_crystal_size_max 0.330
_exptl_crystal_size_mid 0.240
_exptl_crystal_size_min 0.210
_exptl_transmission_factor_max 0.983
_exptl_transmission_factor_min 0.973
_refine_diff_density_max 0.237
_refine_diff_density_min -0.237
_refine_diff_density_rms 0.048
_refine_ls_abs_structure_details
;
 Flack x determined using 2366 quotients [(I+)-(I-)]/[(I+)+(I-)]
 (Parsons, Flack and Wagner, Acta Cryst. B69 (2013) 249-259).
;
_refine_ls_abs_structure_Flack 1.6(6)
_refine_ls_extinction_coef 0.007(2)
_refine_ls_extinction_expression Fc^*^=kFc[1+0.001xFc^2^\l^3^/sin(2\q)]^-1/4^
_refine_ls_extinction_method SHELXL
_refine_ls_goodness_of_fit_ref 1.050
_refine_ls_hydrogen_treatment mixed
_refine_ls_matrix_type full
_refine_ls_number_parameters 334
_refine_ls_number_reflns 7210
_refine_ls_number_restraints 1
_refine_ls_restrained_S_all 1.050
_refine_ls_R_factor_all 0.0656
_refine_ls_R_factor_gt 0.0514
_refine_ls_shift/su_max 0.000
_refine_ls_shift/su_mean 0.000
_refine_ls_structure_factor_coef Fsqd
_refine_ls_weighting_details 'w=1/[\s^2^(Fo^2^)+(0.0478P)^2^+0.1384P] where P=(Fo^2^+2Fc^2^)/3'
_refine_ls_weighting_scheme calc
_refine_ls_wR_factor_gt 0.1057
_refine_ls_wR_factor_ref 0.1141
_reflns_Friedel_coverage 0.899
_reflns_Friedel_fraction_full 1.000
_reflns_Friedel_fraction_max 0.987
_reflns_number_gt 6064
_reflns_number_total 7210
_reflns_threshold_expression I>2\s(I)
_cod_data_source_file c7ob00331e2.cif
_cod_data_source_block a
_cod_depositor_comments 'Adding full bibliography for 7155527--7155531.cif.'
_cod_original_cell_volume 1284.0(5)
_cod_database_code 7155527
_shelx_space_group_comment
;
The symmetry employed for this shelxl refinement is uniquely defined
by the following loop, which should always be used as a source of
symmetry information in preference to the above space-group names.
They are only intended as comments.
;
_shelx_estimated_absorpt_t_min 0.973
_shelx_estimated_absorpt_t_max 0.983
_shelxl_version_number 2014/6

loop_
_space_group_symop_operation_xyz
'x, y, z'
'-x, y+1/2, -z'

loop_
_atom_site_label
_atom_site_type_symbol
_atom_site_fract_x
_atom_site_fract_y
_atom_site_fract_z
_atom_site_U_iso_or_equiv
_atom_site_adp_type
_atom_site_occupancy
_atom_site_site_symmetry_order
_atom_site_calc_flag
_atom_site_refinement_flags_posn
_atom_site_refinement_flags_adp
O1 O 0.78963(18) 0.57835(16) 0.39711(17) 0.0240(4) Uani 1 1 d . .
N1 N 0.9403(2) 0.4656(2) 0.3284(2) 0.0186(4) Uani 1 1 d . .
C2 C 0.8878(2) 0.5174(2) 0.4149(2) 0.0182(5) Uani 1 1 d . .
O3 O 0.95132(18) 0.50377(17) 0.53292(16) 0.0235(4) Uani 1 1 d . .
C4 C 1.0457(3) 0.4151(2) 0.5674(2) 0.0218(5) Uani 1 1 d . .
C5 C 1.0637(2) 0.3299(2) 0.4696(2) 0.0201(5) Uani 1 1 d . .
H5A H 0.9921 0.2707 0.4567 0.024 Uiso 1 1 calc R U
H5B H 1.1476 0.2872 0.4940 0.024 Uiso 1 1 calc R U
C6 C 1.0629(2) 0.3989(2) 0.3523(2) 0.0156(5) Uani 1 1 d . .
H6A H 1.1358 0.4580 0.3694 0.019 Uiso 1 1 calc R U
C7 C 1.1075(3) 0.4149(3) 0.6815(3) 0.0315(7) Uani 1 1 d . .
H7A H 1.0875 0.4732 0.7367 0.038 Uiso 1 1 calc R U
H7B H 1.1723 0.3565 0.7090 0.038 Uiso 1 1 calc R U
C8 C 1.0816(2) 0.3255(2) 0.2408(2) 0.0139(4) Uani 1 1 d . .
C9 C 1.0915(3) 0.4105(2) 0.1350(2) 0.0176(5) Uani 1 1 d . .
H9A H 1.0086 0.4549 0.1112 0.021 Uiso 1 1 calc R U
H9B H 1.1624 0.4686 0.1622 0.021 Uiso 1 1 calc R U
C10 C 1.1195(3) 0.3413(2) 0.0248(2) 0.0223(6) Uani 1 1 d . .
H10A H 1.1259 0.3980 -0.0428 0.027 Uiso 1 1 calc R U
C11 C 1.2481(3) 0.2728(2) 0.0605(2) 0.0236(6) Uani 1 1 d . .
H11A H 1.2662 0.2283 -0.0110 0.028 Uiso 1 1 calc R U
H11B H 1.3210 0.3289 0.0878 0.028 Uiso 1 1 calc R U
C12 C 1.2371(2) 0.1867(2) 0.1636(2) 0.0192(5) Uani 1 1 d . .
H12A H 1.3209 0.1418 0.1874 0.023 Uiso 1 1 calc R U
C13 C 1.2104(2) 0.2562(2) 0.2741(2) 0.0176(5) Uani 1 1 d . .
H13A H 1.2831 0.3123 0.3023 0.021 Uiso 1 1 calc R U
H13B H 1.2056 0.2005 0.3417 0.021 Uiso 1 1 calc R U
C14 C 0.9702(2) 0.2371(2) 0.1976(2) 0.0197(5) Uani 1 1 d . .
H14A H 0.8863 0.2803 0.1754 0.024 Uiso 1 1 calc R U
H14B H 0.9634 0.1810 0.2645 0.024 Uiso 1 1 calc R U
C15 C 0.9973(3) 0.1679(2) 0.0860(2) 0.0234(6) Uani 1 1 d . .
H15A H 0.9242 0.1109 0.0575 0.028 Uiso 1 1 calc R U
C16 C 1.0080(3) 0.2550(3) -0.0176(3) 0.0277(6) Uani 1 1 d . .
H16A H 1.0239 0.2104 -0.0898 0.033 Uiso 1 1 calc R U
H16B H 0.9250 0.2994 -0.0416 0.033 Uiso 1 1 calc R U
C17 C 1.1255(3) 0.0993(2) 0.1215(3) 0.0233(6) Uani 1 1 d . .
H17A H 1.1195 0.0428 0.1883 0.028 Uiso 1 1 calc R U
H17B H 1.1423 0.0534 0.0505 0.028 Uiso 1 1 calc R U
N1A N 0.5990(2) 0.5924(2) 0.1663(2) 0.0194(5) Uani 1 1 d . .
O1A O 0.72721(19) 0.44986(18) 0.10918(18) 0.0285(5) Uani 1 1 d . .
C2A C 0.6320(3) 0.5144(2) 0.0882(2) 0.0212(5) Uani 1 1 d . .
O3A O 0.55404(18) 0.50562(17) -0.02522(17) 0.0255(4) Uani 1 1 d . .
C4A C 0.4434(3) 0.5769(2) -0.0584(2) 0.0225(6) Uani 1 1 d . .
C5A C 0.3838(3) 0.6182(3) 0.0445(2) 0.0237(6) Uani 1 1 d . .
H5AA H 0.3441 0.5501 0.0800 0.028 Uiso 1 1 calc R U
H5AB H 0.3140 0.6767 0.0145 0.028 Uiso 1 1 calc R U
C6A C 0.4884(2) 0.6753(2) 0.1420(2) 0.0178(5) Uani 1 1 d . .
H6AA H 0.5188 0.7491 0.1060 0.021 Uiso 1 1 calc R U
C7A C 0.4003(3) 0.5975(3) -0.1751(3) 0.0279(6) Uani 1 1 d . .
H7AA H 0.4442 0.5641 -0.2343 0.034 Uiso 1 1 calc R U
H7AB H 0.3251 0.6457 -0.2005 0.034 Uiso 1 1 calc R U
C8A C 0.4434(2) 0.7108(2) 0.2608(2) 0.0150(5) Uani 1 1 d . .
C9A C 0.5491(2) 0.7878(2) 0.3394(2) 0.0177(5) Uani 1 1 d . .
H9AA H 0.6304 0.7409 0.3631 0.021 Uiso 1 1 calc R U
H9AB H 0.5685 0.8572 0.2912 0.021 Uiso 1 1 calc R U
C10A C 0.5037(3) 0.8308(2) 0.4543(2) 0.0212(5) Uani 1 1 d . .
H10B H 0.5737 0.8806 0.5044 0.025 Uiso 1 1 calc R U
C17A C 0.2451(3) 0.7210(2) 0.4174(3) 0.0231(6) Uani 1 1 d . .
H17C H 0.2155 0.7482 0.4920 0.028 Uiso 1 1 calc R U
H17D H 0.1749 0.6718 0.3690 0.028 Uiso 1 1 calc R U
C11A C 0.3792(3) 0.9048(2) 0.4180(3) 0.0238(6) Uani 1 1 d . .
H11C H 0.3969 0.9748 0.3698 0.029 Uiso 1 1 calc R U
H11D H 0.3503 0.9337 0.4923 0.029 Uiso 1 1 calc R U
C12A C 0.2722(3) 0.8284(2) 0.3421(2) 0.0215(5) Uani 1 1 d . .
H12B H 0.1906 0.8765 0.3182 0.026 Uiso 1 1 calc R U
C13A C 0.3169(2) 0.7845(2) 0.2273(2) 0.0199(5) Uani 1 1 d . .
H13C H 0.3323 0.8535 0.1769 0.024 Uiso 1 1 calc R U
H13D H 0.2473 0.7351 0.1784 0.024 Uiso 1 1 calc R U
C14A C 0.4158(2) 0.6039(2) 0.3378(2) 0.0168(5) Uani 1 1 d . .
H14C H 0.3478 0.5530 0.2887 0.020 Uiso 1 1 calc R U
H14D H 0.4962 0.5559 0.3617 0.020 Uiso 1 1 calc R U
C15A C 0.3694(3) 0.6471(2) 0.4529(2) 0.0199(5) Uani 1 1 d . .
H15B H 0.3514 0.5769 0.5021 0.024 Uiso 1 1 calc R U
C16A C 0.4761(3) 0.7231(2) 0.5292(2) 0.0228(6) Uani 1 1 d . .
H16C H 0.5567 0.6755 0.5535 0.027 Uiso 1 1 calc R U
H16D H 0.4476 0.7501 0.6044 0.027 Uiso 1 1 calc R U
H1NA H 0.654(3) 0.596(3) 0.232(3) 0.019(7) Uiso 1 1 d . .
H1N H 0.895(3) 0.468(3) 0.258(3) 0.025(8) Uiso 1 1 d . .

loop_
_atom_site_aniso_label
_atom_site_aniso_U_11
_atom_site_aniso_U_22
_atom_site_aniso_U_33
_atom_site_aniso_U_23
_atom_site_aniso_U_13
_atom_site_aniso_U_12
O1 0.0229(10) 0.0227(9) 0.0258(10) -0.0003(8) 0.0036(8) 0.0107(8)
N1 0.0176(11) 0.0210(10) 0.0162(11) 0.0011(9) 0.0011(8) 0.0064(9)
C2 0.0199(12) 0.0145(11) 0.0199(12) -0.0008(10) 0.0037(10) -0.0009(10)
O3 0.0245(10) 0.0266(10) 0.0189(9) -0.0008(8) 0.0027(8) 0.0098(8)
C4 0.0199(13) 0.0252(13) 0.0217(13) 0.0035(11) 0.0076(10) 0.0075(11)
C5 0.0187(12) 0.0216(12) 0.0204(13) 0.0036(10) 0.0044(10) 0.0056(10)
C6 0.0141(11) 0.0149(11) 0.0172(12) -0.0002(9) 0.0019(9) 0.0029(9)
C7 0.0305(16) 0.0423(17) 0.0216(14) 0.0000(13) 0.0047(12) 0.0158(14)
C8 0.0102(10) 0.0147(10) 0.0162(11) -0.0002(9) 0.0008(8) 0.0021(9)
C9 0.0213(13) 0.0145(11) 0.0163(12) 0.0008(9) 0.0017(10) -0.0002(10)
C10 0.0303(15) 0.0208(12) 0.0159(12) 0.0016(10) 0.0050(10) 0.0043(11)
C11 0.0255(13) 0.0257(13) 0.0221(13) -0.0041(11) 0.0107(11) -0.0005(12)
C12 0.0143(12) 0.0210(12) 0.0220(13) -0.0017(10) 0.0028(9) 0.0052(10)
C13 0.0149(11) 0.0211(12) 0.0157(12) 0.0007(10) 0.0003(9) 0.0041(10)
C14 0.0139(11) 0.0159(11) 0.0286(14) -0.0010(10) 0.0027(10) -0.0007(10)
C15 0.0182(13) 0.0172(12) 0.0320(15) -0.0066(11) -0.0022(11) -0.0006(10)
C16 0.0297(15) 0.0276(14) 0.0214(14) -0.0072(11) -0.0060(11) 0.0065(12)
C17 0.0254(14) 0.0155(11) 0.0294(14) -0.0031(10) 0.0065(11) 0.0036(11)
N1A 0.0153(11) 0.0229(11) 0.0191(11) -0.0002(9) 0.0012(9) 0.0048(9)
O1A 0.0282(11) 0.0298(11) 0.0272(11) -0.0017(8) 0.0046(8) 0.0122(9)
C2A 0.0204(13) 0.0207(12) 0.0235(13) 0.0022(11) 0.0063(10) 0.0021(11)
O3A 0.0261(10) 0.0275(10) 0.0221(10) -0.0027(8) 0.0029(8) 0.0075(8)
C4A 0.0161(12) 0.0243(13) 0.0267(14) -0.0015(11) 0.0036(10) 0.0001(11)
C5A 0.0178(13) 0.0321(14) 0.0206(13) -0.0020(11) 0.0024(10) 0.0001(11)
C6A 0.0138(11) 0.0188(11) 0.0207(12) 0.0025(10) 0.0035(9) 0.0044(9)
C7A 0.0248(15) 0.0346(15) 0.0228(14) -0.0028(12) 0.0008(11) 0.0043(13)
C8A 0.0123(11) 0.0150(11) 0.0174(11) 0.0022(9) 0.0019(9) 0.0019(9)
C9A 0.0129(11) 0.0124(10) 0.0266(13) 0.0001(10) 0.0012(10) -0.0008(9)
C10A 0.0196(13) 0.0165(11) 0.0259(13) -0.0052(10) 0.0007(10) 0.0001(10)
C17A 0.0191(13) 0.0244(13) 0.0274(14) -0.0016(11) 0.0087(11) 0.0011(11)
C11A 0.0266(14) 0.0161(11) 0.0291(14) -0.0019(11) 0.0066(11) 0.0036(11)
C12A 0.0177(13) 0.0201(12) 0.0273(14) 0.0027(11) 0.0055(10) 0.0085(11)
C13A 0.0159(12) 0.0214(12) 0.0217(13) 0.0025(10) 0.0016(10) 0.0050(10)
C14A 0.0160(11) 0.0141(10) 0.0198(12) -0.0002(10) 0.0018(9) -0.0010(10)
C15A 0.0220(13) 0.0179(12) 0.0206(13) 0.0017(10) 0.0065(10) -0.0008(10)
C16A 0.0258(14) 0.0226(13) 0.0185(13) -0.0008(10) 0.0006(10) 0.0045(11)

loop_
_atom_type_symbol
_atom_type_description
_atom_type_scat_dispersion_real
_atom_type_scat_dispersion_imag
_atom_type_scat_source
C C 0.0033 0.0016 'International Tables Vol C Tables 4.2.6.8 and 6.1.1.4'
H H 0.0000 0.0000 'International Tables Vol C Tables 4.2.6.8 and 6.1.1.4'
N N 0.0061 0.0033 'International Tables Vol C Tables 4.2.6.8 and 6.1.1.4'
O O 0.0106 0.0060 'International Tables Vol C Tables 4.2.6.8 and 6.1.1.4'

loop_
_geom_angle_atom_site_label_1
_geom_angle_atom_site_label_2
_geom_angle_atom_site_label_3
_geom_angle
C2 N1 C6 124.1(2)
C2 N1 H1N 115(2)
C6 N1 H1N 120(2)
O1 C2 N1 125.5(2)
O1 C2 O3 117.2(2)
N1 C2 O3 117.3(2)
C2 O3 C4 121.93(19)
C7 C4 O3 117.0(2)
C7 C4 C5 127.0(2)
O3 C4 C5 116.0(2)
C4 C5 C6 108.7(2)
C4 C5 H5A 109.9
C6 C5 H5A 109.9
C4 C5 H5B 109.9
C6 C5 H5B 109.9
H5A C5 H5B 108.3
N1 C6 C5 106.1(2)
N1 C6 C8 111.87(19)
C5 C6 C8 116.2(2)
N1 C6 H6A 107.4
C5 C6 H6A 107.4
C8 C6 H6A 107.4
C4 C7 H7A 120.0
C4 C7 H7B 120.0
H7A C7 H7B 120.0
C13 C8 C6 108.66(19)
C13 C8 C14 108.68(19)
C6 C8 C14 113.24(19)
C13 C8 C9 108.36(19)
C6 C8 C9 109.0(2)
C14 C8 C9 108.82(19)
C10 C9 C8 110.6(2)
C10 C9 H9A 109.5
C8 C9 H9A 109.5
C10 C9 H9B 109.5
C8 C9 H9B 109.5
H9A C9 H9B 108.1
C16 C10 C9 108.8(2)
C16 C10 C11 109.7(2)
C9 C10 C11 110.0(2)
C16 C10 H10A 109.5
C9 C10 H10A 109.5
C11 C10 H10A 109.5
C12 C11 C10 109.0(2)
C12 C11 H11A 109.9
C10 C11 H11A 109.9
C12 C11 H11B 109.9
C10 C11 H11B 109.9
H11A C11 H11B 108.3
C11 C12 C17 110.0(2)
C11 C12 C13 109.5(2)
C17 C12 C13 109.2(2)
C11 C12 H12A 109.3
C17 C12 H12A 109.3
C13 C12 H12A 109.3
C12 C13 C8 110.6(2)
C12 C13 H13A 109.5
C8 C13 H13A 109.5
C12 C13 H13B 109.5
C8 C13 H13B 109.5
H13A C13 H13B 108.1
C8 C14 C15 109.5(2)
C8 C14 H14A 109.8
C15 C14 H14A 109.8
C8 C14 H14B 109.8
C15 C14 H14B 109.8
H14A C14 H14B 108.2
C17 C15 C16 109.2(2)
C17 C15 C14 109.5(2)
C16 C15 C14 109.7(2)
C17 C15 H15A 109.4
C16 C15 H15A 109.4
C14 C15 H15A 109.4
C10 C16 C15 109.7(2)
C10 C16 H16A 109.7
C15 C16 H16A 109.7
C10 C16 H16B 109.7
C15 C16 H16B 109.7
H16A C16 H16B 108.2
C12 C17 C15 109.3(2)
C12 C17 H17A 109.8
C15 C17 H17A 109.8
C12 C17 H17B 109.8
C15 C17 H17B 109.8
H17A C17 H17B 108.3
C2A N1A C6A 126.4(2)
C2A N1A H1NA 112(2)
C6A N1A H1NA 121(2)
O1A C2A N1A 125.1(2)
O1A C2A O3A 116.8(2)
N1A C2A O3A 118.1(2)
C2A O3A C4A 121.1(2)
C7A C4A O3A 118.1(2)
C7A C4A C5A 126.7(3)
O3A C4A C5A 115.1(2)
C4A C5A C6A 109.5(2)
C4A C5A H5AA 109.8
C6A C5A H5AA 109.8
C4A C5A H5AB 109.8
C6A C5A H5AB 109.8
H5AA C5A H5AB 108.2
N1A C6A C5A 106.9(2)
N1A C6A C8A 111.48(19)
C5A C6A C8A 115.24(19)
N1A C6A H6AA 107.6
C5A C6A H6AA 107.6
C8A C6A H6AA 107.6
C4A C7A H7AA 120.0
C4A C7A H7AB 120.0
H7AA C7A H7AB 120.0
C9A C8A C14A 108.30(19)
C9A C8A C13A 108.71(19)
C14A C8A C13A 108.17(19)
C9A C8A C6A 109.34(19)
C14A C8A C6A 113.48(19)
C13A C8A C6A 108.74(19)
C10A C9A C8A 110.5(2)
C10A C9A H9AA 109.5
C8A C9A H9AA 109.5
C10A C9A H9AB 109.5
C8A C9A H9AB 109.5
H9AA C9A H9AB 108.1
C11A C10A C9A 109.7(2)
C11A C10A C16A 109.6(2)
C9A C10A C16A 109.2(2)
C11A C10A H10B 109.5
C9A C10A H10B 109.5
C16A C10A H10B 109.5
C15A C17A C12A 109.5(2)
C15A C17A H17C 109.8
C12A C17A H17C 109.8
C15A C17A H17D 109.8
C12A C17A H17D 109.8
H17C C17A H17D 108.2
C10A C11A C12A 109.4(2)
C10A C11A H11C 109.8
C12A C11A H11C 109.8
C10A C11A H11D 109.8
C12A C11A H11D 109.8
H11C C11A H11D 108.3
C13A C12A C11A 109.7(2)
C13A C12A C17A 108.9(2)
C11A C12A C17A 109.5(2)
C13A C12A H12B 109.6
C11A C12A H12B 109.6
C17A C12A H12B 109.6
C12A C13A C8A 111.0(2)
C12A C13A H13C 109.4
C8A C13A H13C 109.4
C12A C13A H13D 109.4
C8A C13A H13D 109.4
H13C C13A H13D 108.0
C15A C14A C8A 110.0(2)
C15A C14A H14C 109.7
C8A C14A H14C 109.7
C15A C14A H14D 109.7
C8A C14A H14D 109.7
H14C C14A H14D 108.2
C16A C15A C17A 109.3(2)
C16A C15A C14A 109.2(2)
C17A C15A C14A 110.2(2)
C16A C15A H15B 109.4
C17A C15A H15B 109.4
C14A C15A H15B 109.4
C15A C16A C10A 109.5(2)
C15A C16A H16C 109.8
C10A C16A H16C 109.8
C15A C16A H16D 109.8
C10A C16A H16D 109.8
H16C C16A H16D 108.2

loop_
_geom_bond_atom_site_label_1
_geom_bond_atom_site_label_2
_geom_bond_distance
O1 C2 1.217(3)
N1 C2 1.332(3)
N1 C6 1.462(3)
N1 H1N 0.84(3)
C2 O3 1.362(3)
O3 C4 1.402(3)
C4 C7 1.309(4)
C4 C5 1.491(4)
C5 C6 1.519(3)
C5 H5A 0.9900
C5 H5B 0.9900
C6 C8 1.536(3)
C6 H6A 1.0000
C7 H7A 0.9500
C7 H7B 0.9500
C8 C13 1.536(3)
C8 C14 1.535(3)
C8 C9 1.537(3)
C9 C10 1.529(3)
C9 H9A 0.9900
C9 H9B 0.9900
C10 C16 1.519(4)
C10 C11 1.532(4)
C10 H10A 1.0000
C11 C12 1.524(4)
C11 H11A 0.9900
C11 H11B 0.9900
C12 C17 1.527(4)
C12 C13 1.530(3)
C12 H12A 1.0000
C13 H13A 0.9900
C13 H13B 0.9900
C14 C15 1.540(4)
C14 H14A 0.9900
C14 H14B 0.9900
C15 C17 1.529(4)
C15 C16 1.535(4)
C15 H15A 1.0000
C16 H16A 0.9900
C16 H16B 0.9900
C17 H17A 0.9900
C17 H17B 0.9900
N1A C2A 1.327(3)
N1A C6A 1.468(3)
N1A H1NA 0.84(3)
O1A C2A 1.216(3)
C2A O3A 1.368(3)
O3A C4A 1.395(3)
C4A C7A 1.312(4)
C4A C5A 1.482(4)
C5A C6A 1.525(4)
C5A H5AA 0.9900
C5A H5AB 0.9900
C6A C8A 1.541(3)
C6A H6AA 1.0000
C7A H7AA 0.9500
C7A H7AB 0.9500
C8A C9A 1.537(3)
C8A C14A 1.538(3)
C8A C13A 1.542(3)
C9A C10A 1.529(4)
C9A H9AA 0.9900
C9A H9AB 0.9900
C10A C11A 1.529(4)
C10A C16A 1.530(4)
C10A H10B 1.0000
C17A C15A 1.527(4)
C17A C12A 1.530(4)
C17A H17C 0.9900
C17A H17D 0.9900
C11A C12A 1.529(4)
C11A H11C 0.9900
C11A H11D 0.9900
C12A C13A 1.526(4)
C12A H12B 1.0000
C13A H13C 0.9900
C13A H13D 0.9900
C14A C15A 1.536(3)
C14A H14C 0.9900
C14A H14D 0.9900
C15A C16A 1.525(4)
C15A H15B 1.0000
C16A H16C 0.9900
C16A H16D 0.9900
